data_1512326
loop_
_publ_author_name
'Wu, Wenbin'
'Yuan, Xiaoqian'
'Hu, Juan'
'Wu, Xinxin'
'Wei, Yuan'
'Liu, Zunwu'
'Lu, Junzhu'
'Ye, Jinxing'

_publ_section_title
;
 Catalytic Asymmetric Construction of Chiral Hydropyridazines via
 Conjugate Addition of N-Monosubstituted Hydrazones to Enones.
;
_journal_issue 17
_journal_name_full 'Organic letters'
_journal_page_first 4524
_journal_page_last 4527
_journal_paper_doi 10.1021/ol4020865
_journal_volume 15
_journal_year 2013
_chemical_absolute_configuration ad
_chemical_formula_sum 'C21 H22 N2 O3'
_chemical_formula_weight 350.41
_chemical_name_systematic
; 
 ? 
;
_space_group_IT_number 5
_symmetry_cell_setting monoclinic
_symmetry_space_group_name_Hall 'C 2y'
_symmetry_space_group_name_H-M 'C 1 2 1'
_atom_sites_solution_hydrogens geom
_atom_sites_solution_primary direct
_atom_sites_solution_secondary difmap
_audit_creation_method SHELXL-97
_cell_angle_alpha 90.00
_cell_angle_beta 97.374(2)
_cell_angle_gamma 90.00
_cell_formula_units_Z 4
_cell_length_a 18.664(2)
_cell_length_b 8.2652(9)
_cell_length_c 12.1851(13)
_cell_measurement_reflns_used 1829
_cell_measurement_temperature 293(2)
_cell_measurement_theta_max 48.086
_cell_measurement_theta_min 5.189
_cell_volume 1864.1(3)
_computing_cell_refinement 'Bruker SMART'
_computing_data_collection 'Bruker SMART'
_computing_data_reduction 'Bruker SHELXTL'
_computing_molecular_graphics 'Bruker SHELXTL'
_computing_publication_material 'Bruker SHELXTL'
_computing_structure_refinement 'SHELXL-97 (Sheldrick, 1997)'
_computing_structure_solution 'SHELXS-97 (Sheldrick, 1990)'
_diffrn_ambient_temperature 293(2)
_diffrn_measured_fraction_theta_full 0.999
_diffrn_measured_fraction_theta_max 0.999
_diffrn_measurement_device_type 'CCD area detector'
_diffrn_measurement_method 'phi and omega scans'
_diffrn_radiation_monochromator graphite
_diffrn_radiation_source 'fine-focus sealed tube'
_diffrn_radiation_type MoK\a
_diffrn_radiation_wavelength 0.71073
_diffrn_reflns_av_R_equivalents 0.0222
_diffrn_reflns_av_sigmaI/netI 0.0267
_diffrn_reflns_limit_h_max 22
_diffrn_reflns_limit_h_min -22
_diffrn_reflns_limit_k_max 10
_diffrn_reflns_limit_k_min -8
_diffrn_reflns_limit_l_max 15
_diffrn_reflns_limit_l_min -13
_diffrn_reflns_number 5680
_diffrn_reflns_theta_full 26.00
_diffrn_reflns_theta_max 26.00
_diffrn_reflns_theta_min 2.20
_exptl_absorpt_coefficient_mu 0.084
_exptl_absorpt_correction_T_max 1.00000
_exptl_absorpt_correction_T_min 0.67414
_exptl_absorpt_correction_type empirical
_exptl_absorpt_process_details sadabs
_exptl_crystal_colour brown
_exptl_crystal_density_diffrn 1.249
_exptl_crystal_density_method 'not measured'
_exptl_crystal_description prismatic
_exptl_crystal_F_000 744
_exptl_crystal_size_max 0.212
_exptl_crystal_size_mid 0.158
_exptl_crystal_size_min 0.121
_refine_diff_density_max 0.123
_refine_diff_density_min -0.145
_refine_diff_density_rms 0.027
_refine_ls_abs_structure_details 'Flack H D (1983), Acta Cryst. A39, 876-881'
_refine_ls_abs_structure_Flack 1.7(15)
_refine_ls_extinction_method none
_refine_ls_goodness_of_fit_ref 1.020
_refine_ls_hydrogen_treatment constr
_refine_ls_matrix_type full
_refine_ls_number_parameters 238
_refine_ls_number_reflns 2879
_refine_ls_number_restraints 1
_refine_ls_restrained_S_all 1.019
_refine_ls_R_factor_all 0.0474
_refine_ls_R_factor_gt 0.0384
_refine_ls_shift/su_max 0.000
_refine_ls_shift/su_mean 0.000
_refine_ls_structure_factor_coef Fsqd
_refine_ls_weighting_details 'calc w=1/[\s^2^(Fo^2^)+(0.0565P)^2^+0.1997P] where P=(Fo^2^+2Fc^2^)/3'
_refine_ls_weighting_scheme calc
_refine_ls_wR_factor_gt 0.0976
_refine_ls_wR_factor_ref 0.1043
_reflns_number_gt 2415
_reflns_number_total 2879
_reflns_threshold_expression >2sigma(I)
_cod_data_source_file ol4020865_si_003.cif
_cod_data_source_block cd213187
_cod_depositor_comments
;
The following automatic conversions were performed:

'_symmetry_cell_setting' value 'Monoclinic' changed to 'monoclinic'
according to /home/saulius/struct/CIF-dictionaries/cif_core.dic
dictionary named 'cif_core.dic' version 2.4.2 from 2011-04-26.

Automatic conversion script
Id: cif_fix_values 1891 2012-01-12 08:04:46Z andrius 
;
_cod_original_cell_volume 1864.2(3)
_cod_original_sg_symbol_H-M C2
_cod_database_code 1512326

loop_
_symmetry_equiv_pos_as_xyz
'x, y, z'
'-x, y, -z'
'x+1/2, y+1/2, z'
'-x+1/2, y+1/2, -z'

loop_
_atom_site_label
_atom_site_type_symbol
_atom_site_fract_x
_atom_site_fract_y
_atom_site_fract_z
_atom_site_U_iso_or_equiv
_atom_site_adp_type
_atom_site_occupancy
_atom_site_symmetry_multiplicity
_atom_site_calc_flag
_atom_site_refinement_flags
N1 N 0.17668(10) 0.3871(2) 0.45997(13) 0.0612(5) Uani 1 1 d .
N2 N 0.19916(10) 0.3259(2) 0.36679(14) 0.0579(4) Uani 1 1 d .
O1 O 0.14311(10) 0.2696(3) 0.08725(13) 0.1026(7) Uani 1 1 d .
O2 O 0.24989(9) 0.2223(3) 0.18731(11) 0.0791(5) Uani 1 1 d .
O3 O 0.35124(9) 0.2583(3) 0.85460(13) 0.0849(6) Uani 1 1 d .
C1 C 0.11884(12) 0.4974(3) 0.45366(18) 0.0603(5) Uani 1 1 d .
C2 C 0.07431(13) 0.5086(3) 0.36085(19) 0.0680(6) Uani 1 1 d .
H2 H 0.0390 0.5888 0.3546 0.082 Uiso 1 1 calc R
C3 C 0.07846(12) 0.3966(3) 0.26477(17) 0.0661(6) Uani 1 1 d .
H3 H 0.0692 0.4597 0.1963 0.079 Uiso 1 1 calc R
C4 C 0.15582(12) 0.3358(3) 0.27587(16) 0.0593(5) Uani 1 1 d .
C5 C 0.18171(14) 0.2734(3) 0.17402(18) 0.0703(6) Uani 1 1 d .
C6 C 0.27520(16) 0.1491(5) 0.0896(2) 0.1023(11) Uani 1 1 d .
H6A H 0.2427 0.0628 0.0615 0.123 Uiso 1 1 calc R
H6B H 0.2757 0.2298 0.0319 0.123 Uiso 1 1 calc R
C7 C 0.34708(19) 0.0851(4) 0.1193(2) 0.1045(10) Uani 1 1 d .
H7A H 0.3796 0.1719 0.1428 0.157 Uiso 1 1 calc R
H7B H 0.3627 0.0323 0.0563 0.157 Uiso 1 1 calc R
H7C H 0.3467 0.0086 0.1785 0.157 Uiso 1 1 calc R
C8 C 0.22390(11) 0.3573(3) 0.55943(15) 0.0548(5) Uani 1 1 d .
C9 C 0.19965(12) 0.2651(3) 0.64132(17) 0.0697(7) Uani 1 1 d .
H9 H 0.1531 0.2229 0.6307 0.084 Uiso 1 1 calc R
C10 C 0.24341(12) 0.2348(3) 0.73822(18) 0.0723(6) Uani 1 1 d .
H10 H 0.2263 0.1725 0.7929 0.087 Uiso 1 1 calc R
C11 C 0.31197(11) 0.2957(3) 0.75497(17) 0.0598(5) Uani 1 1 d .
C12 C 0.33685(12) 0.3864(3) 0.67308(19) 0.0665(6) Uani 1 1 d .
H12 H 0.3836 0.4274 0.6832 0.080 Uiso 1 1 calc R
C13 C 0.29251(12) 0.4164(3) 0.57633(18) 0.0631(6) Uani 1 1 d .
H13 H 0.3096 0.4781 0.5214 0.076 Uiso 1 1 calc R
C14 C 0.42107(14) 0.3262(5) 0.8786(2) 0.0975(9) Uani 1 1 d .
H14A H 0.4518 0.2838 0.8281 0.146 Uiso 1 1 calc R
H14B H 0.4407 0.2990 0.9530 0.146 Uiso 1 1 calc R
H14C H 0.4181 0.4416 0.8711 0.146 Uiso 1 1 calc R
C15 C 0.02389(11) 0.2595(3) 0.25918(16) 0.0601(5) Uani 1 1 d .
C16 C -0.02250(14) 0.2258(4) 0.16374(19) 0.0798(7) Uani 1 1 d .
H16 H -0.0203 0.2884 0.1008 0.096 Uiso 1 1 calc R
C17 C -0.07205(14) 0.1010(4) 0.1603(2) 0.0886(9) Uani 1 1 d .
H17 H -0.1028 0.0810 0.0955 0.106 Uiso 1 1 calc R
C18 C -0.07602(13) 0.0081(4) 0.2503(3) 0.0828(8) Uani 1 1 d .
H18 H -0.1093 -0.0760 0.2476 0.099 Uiso 1 1 calc R
C19 C -0.03076(12) 0.0382(3) 0.3459(2) 0.0707(6) Uani 1 1 d .
H19 H -0.0331 -0.0264 0.4078 0.085 Uiso 1 1 calc R
C20 C 0.01809(11) 0.1635(3) 0.35062(18) 0.0627(5) Uani 1 1 d .
H20 H 0.0477 0.1840 0.4165 0.075 Uiso 1 1 calc R
C21 C 0.11488(14) 0.6006(3) 0.5537(2) 0.0784(7) Uani 1 1 d .
H21A H 0.0795 0.6841 0.5362 0.118 Uiso 1 1 calc R
H21B H 0.1612 0.6488 0.5763 0.118 Uiso 1 1 calc R
H21C H 0.1014 0.5349 0.6127 0.118 Uiso 1 1 calc R

loop_
_atom_site_aniso_label
_atom_site_aniso_U_11
_atom_site_aniso_U_22
_atom_site_aniso_U_33
_atom_site_aniso_U_23
_atom_site_aniso_U_13
_atom_site_aniso_U_12
N1 0.0719(11) 0.0680(12) 0.0456(9) -0.0049(8) 0.0147(8) 0.0059(10)
N2 0.0685(10) 0.0597(10) 0.0486(9) -0.0017(7) 0.0196(8) -0.0013(9)
O1 0.1042(13) 0.156(2) 0.0475(9) -0.0070(10) 0.0077(9) 0.0149(13)
O2 0.0809(10) 0.1111(14) 0.0490(8) -0.0126(8) 0.0224(7) 0.0006(10)
O3 0.0714(9) 0.1182(16) 0.0635(10) 0.0127(9) 0.0022(8) -0.0147(10)
C1 0.0691(13) 0.0522(12) 0.0627(13) -0.0027(10) 0.0205(11) 0.0013(11)
C2 0.0788(15) 0.0577(13) 0.0694(14) 0.0060(11) 0.0169(12) 0.0115(12)
C3 0.0805(15) 0.0675(14) 0.0505(11) 0.0134(10) 0.0088(10) 0.0132(13)
C4 0.0747(13) 0.0591(13) 0.0463(11) 0.0041(9) 0.0167(10) -0.0041(11)
C5 0.0817(15) 0.0813(17) 0.0506(12) 0.0020(10) 0.0182(11) -0.0026(13)
C6 0.0997(19) 0.156(3) 0.0563(14) -0.0157(17) 0.0304(14) 0.009(2)
C7 0.132(3) 0.106(3) 0.0834(19) -0.0180(17) 0.0439(18) 0.009(2)
C8 0.0625(12) 0.0575(13) 0.0467(10) -0.0054(9) 0.0156(9) -0.0016(10)
C9 0.0644(12) 0.0898(18) 0.0557(12) 0.0002(11) 0.0113(10) -0.0267(13)
C10 0.0710(14) 0.0914(17) 0.0560(12) 0.0111(12) 0.0133(10) -0.0231(14)
C11 0.0589(12) 0.0681(14) 0.0535(11) -0.0037(10) 0.0109(9) -0.0055(11)
C12 0.0566(12) 0.0711(15) 0.0736(14) 0.0001(12) 0.0156(11) -0.0136(12)
C13 0.0683(14) 0.0636(15) 0.0607(13) 0.0087(10) 0.0208(11) -0.0059(11)
C14 0.0740(16) 0.129(3) 0.0848(17) -0.0034(18) -0.0081(13) -0.0194(18)
C15 0.0600(11) 0.0671(14) 0.0524(11) -0.0034(10) 0.0042(9) 0.0151(11)
C16 0.0743(14) 0.108(2) 0.0544(12) -0.0088(13) -0.0015(11) 0.0236(17)
C17 0.0625(14) 0.123(3) 0.0764(18) -0.0408(17) -0.0074(13) 0.0101(17)
C18 0.0635(14) 0.0892(19) 0.095(2) -0.0358(16) 0.0072(14) 0.0016(13)
C19 0.0610(13) 0.0720(16) 0.0785(15) -0.0088(12) 0.0067(12) 0.0027(12)
C20 0.0583(11) 0.0679(14) 0.0591(12) -0.0041(10) -0.0031(9) 0.0040(11)
C21 0.0834(16) 0.0759(17) 0.0794(16) -0.0158(13) 0.0242(13) 0.0043(14)

loop_
_atom_type_symbol
_atom_type_description
_atom_type_scat_dispersion_real
_atom_type_scat_dispersion_imag
_atom_type_scat_source
C C 0.0033 0.0016 'International Tables Vol C Tables 4.2.6.8 and 6.1.1.4'
H H 0.0000 0.0000 'International Tables Vol C Tables 4.2.6.8 and 6.1.1.4'
N N 0.0061 0.0033 'International Tables Vol C Tables 4.2.6.8 and 6.1.1.4'
O O 0.0106 0.0060 'International Tables Vol C Tables 4.2.6.8 and 6.1.1.4'

loop_
_geom_angle_atom_site_label_1
_geom_angle_atom_site_label_2
_geom_angle_atom_site_label_3
_geom_angle
N2 N1 C1 120.86(17)
N2 N1 C8 115.01(17)
C1 N1 C8 123.01(16)
C4 N2 N1 117.92(18)
C5 O2 C6 115.78(19)
C11 O3 C14 117.9(2)
C2 C1 N1 119.17(19)
C2 C1 C21 124.5(2)
N1 C1 C21 116.2(2)
C1 C2 C3 122.4(2)
C1 C2 H2 118.8
C3 C2 H2 118.8
C2 C3 C4 106.15(19)
C2 C3 C15 113.15(17)
C4 C3 C15 112.42(19)
C2 C3 H3 108.3
C4 C3 H3 108.3
C15 C3 H3 108.3
N2 C4 C5 117.5(2)
N2 C4 C3 125.65(17)
C5 C4 C3 116.71(19)
O1 C5 O2 123.7(2)
O1 C5 C4 121.6(2)
O2 C5 C4 114.7(2)
C7 C6 O2 109.5(2)
C7 C6 H6A 109.8
O2 C6 H6A 109.8
C7 C6 H6B 109.8
O2 C6 H6B 109.8
H6A C6 H6B 108.2
C6 C7 H7A 109.5
C6 C7 H7B 109.5
H7A C7 H7B 109.5
C6 C7 H7C 109.5
H7A C7 H7C 109.5
H7B C7 H7C 109.5
C13 C8 C9 118.63(19)
C13 C8 N1 122.24(18)
C9 C8 N1 119.13(19)
C10 C9 C8 120.7(2)
C10 C9 H9 119.7
C8 C9 H9 119.7
C11 C10 C9 120.3(2)
C11 C10 H10 119.8
C9 C10 H10 119.8
C10 C11 O3 115.70(19)
C10 C11 C12 119.3(2)
O3 C11 C12 124.99(19)
C13 C12 C11 119.9(2)
C13 C12 H12 120.0
C11 C12 H12 120.0
C8 C13 C12 121.11(19)
C8 C13 H13 119.4
C12 C13 H13 119.4
O3 C14 H14A 109.5
O3 C14 H14B 109.5
H14A C14 H14B 109.5
O3 C14 H14C 109.5
H14A C14 H14C 109.5
H14B C14 H14C 109.5
C20 C15 C16 117.1(2)
C20 C15 C3 120.86(18)
C16 C15 C3 122.0(2)
C17 C16 C15 121.3(3)
C17 C16 H16 119.4
C15 C16 H16 119.4
C18 C17 C16 120.4(2)
C18 C17 H17 119.8
C16 C17 H17 119.8
C17 C18 C19 119.7(3)
C17 C18 H18 120.1
C19 C18 H18 120.1
C18 C19 C20 120.3(3)
C18 C19 H19 119.8
C20 C19 H19 119.8
C19 C20 C15 121.2(2)
C19 C20 H20 119.4
C15 C20 H20 119.4
C1 C21 H21A 109.5
C1 C21 H21B 109.5
H21A C21 H21B 109.5
C1 C21 H21C 109.5
H21A C21 H21C 109.5
H21B C21 H21C 109.5

loop_
_geom_bond_atom_site_label_1
_geom_bond_atom_site_label_2
_geom_bond_distance
N1 N2 1.358(2)
N1 C1 1.407(3)
N1 C8 1.425(3)
N2 C4 1.288(3)
O1 C5 1.201(3)
O2 C5 1.331(3)
O2 C6 1.466(3)
O3 C11 1.370(3)
O3 C14 1.415(3)
C1 C2 1.318(3)
C1 C21 1.498(3)
C2 C3 1.502(3)
C2 H2 0.9300
C3 C4 1.518(3)
C3 C15 1.519(3)
C3 H3 0.9800
C4 C5 1.481(3)
C6 C7 1.444(4)
C6 H6A 0.9700
C6 H6B 0.9700
C7 H7A 0.9600
C7 H7B 0.9600
C7 H7C 0.9600
C8 C13 1.361(3)
C8 C9 1.378(3)
C9 C10 1.370(3)
C9 H9 0.9300
C10 C11 1.366(3)
C10 H10 0.9300
C11 C12 1.376(3)
C12 C13 1.373(3)
C12 H12 0.9300
C13 H13 0.9300
C14 H14A 0.9600
C14 H14B 0.9600
C14 H14C 0.9600
C15 C20 1.383(3)
C15 C16 1.386(3)
C16 C17 1.382(4)
C16 H16 0.9300
C17 C18 1.349(4)
C17 H17 0.9300
C18 C19 1.370(3)
C18 H18 0.9300
C19 C20 1.376(3)
C19 H19 0.9300
C20 H20 0.9300
C21 H21A 0.9600
C21 H21B 0.9600
C21 H21C 0.9600

loop_
_geom_torsion_atom_site_label_1
_geom_torsion_atom_site_label_2
_geom_torsion_atom_site_label_3
_geom_torsion_atom_site_label_4
_geom_torsion
C1 N1 N2 C4 -18.0(3)
C8 N1 N2 C4 173.75(19)
N2 N1 C1 C2 18.0(3)
C8 N1 C1 C2 -174.7(2)
N2 N1 C1 C21 -159.1(2)
C8 N1 C1 C21 8.2(3)
N1 C1 C2 C3 6.2(3)
C21 C1 C2 C3 -177.0(2)
C1 C2 C3 C4 -24.8(3)
C1 C2 C3 C15 98.9(3)
N1 N2 C4 C5 178.1(2)
N1 N2 C4 C3 -5.9(3)
C2 C3 C4 N2 25.6(3)
C15 C3 C4 N2 -98.6(3)
C2 C3 C4 C5 -158.3(2)
C15 C3 C4 C5 77.4(2)
C6 O2 C5 O1 -3.9(4)
C6 O2 C5 C4 175.7(2)
N2 C4 C5 O1 175.6(2)
C3 C4 C5 O1 -0.8(3)
N2 C4 C5 O2 -4.0(3)
C3 C4 C5 O2 179.6(2)
C5 O2 C6 C7 -174.3(3)
N2 N1 C8 C13 62.8(3)
C1 N1 C8 C13 -105.2(2)
N2 N1 C8 C9 -117.0(2)
C1 N1 C8 C9 75.1(3)
C13 C8 C9 C10 0.7(3)
N1 C8 C9 C10 -179.6(2)
C8 C9 C10 C11 -0.1(4)
C9 C10 C11 O3 -180.0(2)
C9 C10 C11 C12 -0.6(4)
C14 O3 C11 C10 -176.4(3)
C14 O3 C11 C12 4.2(4)
C10 C11 C12 C13 0.8(4)
O3 C11 C12 C13 -179.9(2)
C9 C8 C13 C12 -0.5(3)
N1 C8 C13 C12 179.7(2)
C11 C12 C13 C8 -0.2(4)
C2 C3 C15 C20 -51.3(3)
C4 C3 C15 C20 68.9(2)
C2 C3 C15 C16 128.0(2)
C4 C3 C15 C16 -111.8(2)
C20 C15 C16 C17 -0.3(3)
C3 C15 C16 C17 -179.7(2)
C15 C16 C17 C18 -0.4(4)
C16 C17 C18 C19 0.2(4)
C17 C18 C19 C20 0.7(4)
C18 C19 C20 C15 -1.4(3)
C16 C15 C20 C19 1.2(3)
C3 C15 C20 C19 -179.4(2)
